data_4309301
loop_
_publ_author_name
'Louis Y. Kuo'
'Angela P. Blum'
'Michal Sabat'

_publ_section_title
;
P-S Bond Scission by Bis(cyclopentadienyl)molybdenum(IV) Dichloride,
Cp2MoCl2(aq): First Documented Example of an Organometallic Complex
Hydrolyzing Thiophosphinates
;
_journal_name_full 'Inorganic Chemistry'
_journal_page_first 5537
_journal_page_last 5541
_journal_paper_doi 10.1021/ic050819j
_journal_volume 44
_journal_year 2005
_chemical_formula_sum 'C24 H24 Mo O2 S2'
_chemical_formula_weight 504.49
_chemical_name_systematic
; 
 ? 
;
_space_group_IT_number 15
_symmetry_cell_setting monoclinic
_symmetry_space_group_name_Hall '-C 2yc'
_symmetry_space_group_name_H-M 'C 1 2/c 1'
_atom_sites_solution_hydrogens geom
_atom_sites_solution_primary direct
_atom_sites_solution_secondary difmap
_audit_creation_method SHELXL-97
_cell_angle_alpha 90.00
_cell_angle_beta 96.509(2)
_cell_angle_gamma 90.00
_cell_formula_units_Z 4
_cell_length_a 21.9832(16)
_cell_length_b 6.8325(5)
_cell_length_c 13.8832(10)
_cell_measurement_reflns_used 4574
_cell_measurement_temperature 153(2)
_cell_measurement_theta_max 31.972
_cell_measurement_theta_min 2.953
_cell_volume 2071.8(3)
_computing_cell_refinement 'Bruker SMART'
_computing_data_collection 'Bruker SMART'
_computing_data_reduction 'Bruker SHELXTL'
_computing_molecular_graphics 'Bruker SHELXTL'
_computing_publication_material 'Bruker SHELXTL'
_computing_structure_refinement 'SHELXL-97 (Sheldrick, 1997)'
_computing_structure_solution 'SHELXS-97 (Sheldrick, 1990)'
_diffrn_ambient_temperature 153(2)
_diffrn_measured_fraction_theta_full 0.997
_diffrn_measured_fraction_theta_max 0.997
_diffrn_measurement_device_type 'Bruker SMART APEX CCD area detector'
_diffrn_measurement_method 'phi and omega scans'
_diffrn_radiation_monochromator graphite
_diffrn_radiation_source 'fine-focus sealed tube'
_diffrn_radiation_type MoK\a
_diffrn_radiation_wavelength 0.71073
_diffrn_reflns_av_R_equivalents 0.0603
_diffrn_reflns_av_sigmaI/netI 0.0596
_diffrn_reflns_limit_h_max 33
_diffrn_reflns_limit_h_min -33
_diffrn_reflns_limit_k_max 10
_diffrn_reflns_limit_k_min -10
_diffrn_reflns_limit_l_max 20
_diffrn_reflns_limit_l_min -20
_diffrn_reflns_number 13991
_diffrn_reflns_theta_full 32.50
_diffrn_reflns_theta_max 32.50
_diffrn_reflns_theta_min 1.86
_exptl_absorpt_coefficient_mu 0.853
_exptl_absorpt_correction_T_max 0.801925
_exptl_absorpt_correction_T_min 0.666429
_exptl_absorpt_correction_type empirical
_exptl_absorpt_process_details 'Bruker SADABS'
_exptl_crystal_colour orange
_exptl_crystal_density_diffrn 1.617
_exptl_crystal_density_meas ?
_exptl_crystal_density_method .
_exptl_crystal_description block
_exptl_crystal_F_000 1032
_exptl_crystal_size_max 0.27
_exptl_crystal_size_mid 0.22
_exptl_crystal_size_min 0.18
_refine_diff_density_max 1.270
_refine_diff_density_min -1.106
_refine_diff_density_rms 0.119
_refine_ls_extinction_coef none
_refine_ls_extinction_method none
_refine_ls_goodness_of_fit_ref 0.988
_refine_ls_hydrogen_treatment allref
_refine_ls_matrix_type full
_refine_ls_number_parameters 180
_refine_ls_number_reflns 3756
_refine_ls_number_restraints 0
_refine_ls_restrained_S_all 0.988
_refine_ls_R_factor_all 0.0602
_refine_ls_R_factor_gt 0.0413
_refine_ls_shift/su_max 0.000
_refine_ls_shift/su_mean 0.000
_refine_ls_structure_factor_coef Fsqd
_refine_ls_weighting_details 'calc w=1/[\s^2^(Fo^2^)+(0.0424P)^2^+0.0000P] where P=(Fo^2^+2Fc^2^)/3'
_refine_ls_weighting_scheme calc
_refine_ls_wR_factor_gt 0.0826
_refine_ls_wR_factor_ref 0.0882
_reflns_number_gt 2918
_reflns_number_total 3756
_reflns_threshold_expression >2sigma(I)
_cod_data_source_file ic050819jsi20050520_021205.cif
_cod_data_source_block C24H24MoO2S2
_cod_depositor_comments
;
The following automatic conversions were performed:
'_symmetry_cell_setting' value 'Monoclinic' changed to 'monoclinic'
according to '/home/saulius/struct/CIF-dictionaries/cif_core.dic'
dictionary named 'cif_core.dic' version 2.4.1 from 2010-06-29.

Automatic conversion script
Id: cif_fix_enum 1527 2010-12-29 10:47:43Z saulius 
;
_cod_database_code 4309301

loop_
_symmetry_equiv_pos_as_xyz
'x, y, z'
'-x, y, -z+1/2'
'x+1/2, y+1/2, z'
'-x+1/2, y+1/2, -z+1/2'
'-x, -y, -z'
'x, -y, z-1/2'
'-x+1/2, -y+1/2, -z'
'x+1/2, -y+1/2, z-1/2'

loop_
_atom_site_label
_atom_site_type_symbol
_atom_site_fract_x
_atom_site_fract_y
_atom_site_fract_z
_atom_site_U_iso_or_equiv
_atom_site_adp_type
_atom_site_occupancy
_atom_site_symmetry_multiplicity
_atom_site_calc_flag
_atom_site_refinement_flags
_atom_site_disorder_assembly
_atom_site_disorder_group
Mo Mo 1.0000 0.25174(4) 0.7500 0.01157(7) Uani 1 2 d S . .
S1 S 0.95376(3) 0.53410(8) 0.65659(4) 0.01867(13) Uani 1 1 d . . .
O1 O 0.75023(8) 0.3312(3) 0.35253(13) 0.0266(4) Uani 1 1 d . . .
C1 C 0.90087(11) 0.1549(4) 0.75469(18) 0.0201(5) Uani 1 1 d . . .
C2 C 0.91403(12) 0.2993(4) 0.82816(19) 0.0207(5) Uani 1 1 d . . .
C3 C 0.95796(12) 0.2218(3) 0.89995(17) 0.0195(5) Uani 1 1 d . . .
C4 C 0.97377(11) 0.0352(4) 0.87121(17) 0.0191(5) Uani 1 1 d . . .
C5 C 0.93804(11) -0.0074(4) 0.78202(18) 0.0198(5) Uani 1 1 d . . .
C6 C 0.89372(11) 0.4598(3) 0.56772(16) 0.0170(4) Uani 1 1 d . . .
C7 C 0.89154(11) 0.2800(3) 0.52097(18) 0.0200(5) Uani 1 1 d . . .
C8 C 0.84474(12) 0.2308(4) 0.44871(18) 0.0218(5) Uani 1 1 d . . .
C9 C 0.79859(11) 0.3646(4) 0.42270(17) 0.0190(5) Uani 1 1 d . . .
C10 C 0.79965(12) 0.5440(4) 0.46838(19) 0.0238(5) Uani 1 1 d . . .
C11 C 0.84637(12) 0.5915(4) 0.53944(18) 0.0216(5) Uani 1 1 d . . .
C12 C 0.75363(14) 0.1612(5) 0.2949(2) 0.0302(6) Uani 1 1 d . . .
H1 H 0.8732(13) 0.161(4) 0.701(2) 0.026(8) Uiso 1 1 d . . .
H2 H 0.8971(13) 0.418(4) 0.828(2) 0.030(8) Uiso 1 1 d . . .
H3 H 0.9733(12) 0.293(4) 0.9577(19) 0.013(6) Uiso 1 1 d . . .
H4 H 1.0028(13) -0.045(4) 0.904(2) 0.029(8) Uiso 1 1 d . . .
H5 H 0.9390(12) -0.123(4) 0.7465(19) 0.021(7) Uiso 1 1 d . . .
H7 H 0.9224(12) 0.189(4) 0.5376(19) 0.016(7) Uiso 1 1 d . . .
H8 H 0.8435(15) 0.098(5) 0.423(2) 0.043(9) Uiso 1 1 d . . .
H10 H 0.7706(14) 0.637(5) 0.451(2) 0.034(9) Uiso 1 1 d . . .
H11 H 0.8468(12) 0.703(4) 0.569(2) 0.015(7) Uiso 1 1 d . . .
H12A H 0.7900(14) 0.168(4) 0.265(2) 0.022(7) Uiso 1 1 d . . .
H12B H 0.7181(14) 0.164(4) 0.243(2) 0.028(8) Uiso 1 1 d . . .
H12C H 0.7524(14) 0.043(5) 0.331(2) 0.041(10) Uiso 1 1 d . . .

loop_
_atom_site_aniso_label
_atom_site_aniso_U_11
_atom_site_aniso_U_22
_atom_site_aniso_U_33
_atom_site_aniso_U_23
_atom_site_aniso_U_13
_atom_site_aniso_U_12
Mo 0.01345(12) 0.00919(11) 0.01184(12) 0.000 0.00047(8) 0.000
S1 0.0244(3) 0.0106(2) 0.0192(3) -0.0002(2) -0.0055(2) 0.0014(2)
O1 0.0192(9) 0.0351(10) 0.0236(9) -0.0058(8) -0.0056(7) 0.0056(8)
C1 0.0158(11) 0.0247(13) 0.0199(12) 0.0004(10) 0.0028(9) -0.0039(9)
C2 0.0189(11) 0.0205(12) 0.0242(12) -0.0009(9) 0.0093(10) 0.0041(9)
C3 0.0261(12) 0.0190(13) 0.0142(10) -0.0016(8) 0.0061(9) -0.0033(9)
C4 0.0222(12) 0.0185(11) 0.0170(11) 0.0046(9) 0.0036(9) -0.0008(9)
C5 0.0215(11) 0.0172(11) 0.0217(12) -0.0023(9) 0.0070(9) -0.0060(9)
C6 0.0190(11) 0.0165(11) 0.0147(10) 0.0007(8) -0.0011(8) -0.0002(9)
C7 0.0212(11) 0.0139(12) 0.0236(12) -0.0006(8) -0.0038(9) 0.0059(8)
C8 0.0239(11) 0.0200(12) 0.0207(11) -0.0009(10) -0.0013(9) 0.0013(10)
C9 0.0171(11) 0.0257(12) 0.0136(10) -0.0005(9) -0.0004(8) 0.0013(9)
C10 0.0234(12) 0.0253(13) 0.0218(12) -0.0002(10) -0.0010(10) 0.0106(10)
C11 0.0269(13) 0.0175(12) 0.0196(12) -0.0023(9) -0.0008(10) 0.0074(10)
C12 0.0252(14) 0.0392(17) 0.0250(14) -0.0091(13) -0.0026(11) 0.0017(12)

loop_
_atom_type_symbol
_atom_type_description
_atom_type_scat_dispersion_real
_atom_type_scat_dispersion_imag
_atom_type_scat_source
C C 0.0033 0.0016 'International Tables Vol C Tables 4.2.6.8 and 6.1.1.4'
H H 0.0000 0.0000 'International Tables Vol C Tables 4.2.6.8 and 6.1.1.4'
O O 0.0106 0.0060 'International Tables Vol C Tables 4.2.6.8 and 6.1.1.4'
S S 0.1246 0.1234 'International Tables Vol C Tables 4.2.6.8 and 6.1.1.4'
Mo Mo -1.6832 0.6857 'International Tables Vol C Tables 4.2.6.8 and 6.1.1.4'

loop_
_geom_angle_atom_site_label_1
_geom_angle_atom_site_label_2
_geom_angle_atom_site_label_3
_geom_angle
_geom_angle_site_symmetry_1
_geom_angle_site_symmetry_3
_geom_angle_publ_flag
C1 Mo C1 146.35(13) 2_756 . ?
C1 Mo C2 36.15(9) 2_756 2_756 ?
C1 Mo C2 152.75(9) . 2_756 ?
C1 Mo C2 152.75(9) 2_756 . ?
C1 Mo C2 36.15(9) . . ?
C2 Mo C2 163.81(13) 2_756 . ?
C1 Mo C5 35.60(9) 2_756 2_756 ?
C1 Mo C5 111.66(9) . 2_756 ?
C2 Mo C5 58.96(9) 2_756 2_756 ?
C2 Mo C5 137.03(9) . 2_756 ?
C1 Mo C5 111.66(9) 2_756 . ?
C1 Mo C5 35.60(9) . . ?
C2 Mo C5 137.03(9) 2_756 . ?
C2 Mo C5 58.96(9) . . ?
C5 Mo C5 79.79(13) 2_756 . ?
C1 Mo C4 59.17(9) 2_756 2_756 ?
C1 Mo C4 98.61(9) . 2_756 ?
C2 Mo C4 58.23(9) 2_756 2_756 ?
C2 Mo C4 134.66(9) . 2_756 ?
C5 Mo C4 35.37(8) 2_756 2_756 ?
C5 Mo C4 81.58(9) . 2_756 ?
C1 Mo C4 98.61(9) 2_756 . ?
C1 Mo C4 59.17(9) . . ?
C2 Mo C4 134.66(9) 2_756 . ?
C2 Mo C4 58.23(9) . . ?
C5 Mo C4 81.58(9) 2_756 . ?
C5 Mo C4 35.37(8) . . ?
C4 Mo C4 102.38(12) 2_756 . ?
C1 Mo C3 117.78(9) 2_756 . ?
C1 Mo C3 58.95(9) . . ?
C2 Mo C3 147.53(9) 2_756 . ?
C2 Mo C3 34.97(9) . . ?
C5 Mo C3 113.50(9) 2_756 . ?
C5 Mo C3 57.95(8) . . ?
C4 Mo C3 136.05(9) 2_756 . ?
C4 Mo C3 34.14(8) . . ?
C1 Mo C3 58.95(9) 2_756 2_756 ?
C1 Mo C3 117.78(9) . 2_756 ?
C2 Mo C3 34.97(9) 2_756 2_756 ?
C2 Mo C3 147.53(9) . 2_756 ?
C5 Mo C3 57.95(8) 2_756 2_756 ?
C5 Mo C3 113.50(9) . 2_756 ?
C4 Mo C3 34.14(8) 2_756 2_756 ?
C4 Mo C3 136.05(9) . 2_756 ?
C3 Mo C3 170.13(11) . 2_756 ?
C1 Mo S1 84.51(7) 2_756 2_756 ?
C1 Mo S1 123.12(7) . 2_756 ?
C2 Mo S1 80.05(7) 2_756 2_756 ?
C2 Mo S1 87.34(7) . 2_756 ?
C5 Mo S1 118.83(7) 2_756 2_756 ?
C5 Mo S1 135.46(6) . 2_756 ?
C4 Mo S1 137.93(6) 2_756 2_756 ?
C4 Mo S1 103.52(6) . 2_756 ?
C3 Mo S1 77.65(6) . 2_756 ?
C3 Mo S1 110.35(6) 2_756 2_756 ?
C1 Mo S1 123.12(7) 2_756 . ?
C1 Mo S1 84.51(7) . . ?
C2 Mo S1 87.34(7) 2_756 . ?
C2 Mo S1 80.05(7) . . ?
C5 Mo S1 135.46(6) 2_756 . ?
C5 Mo S1 118.83(6) . . ?
C4 Mo S1 103.52(6) 2_756 . ?
C4 Mo S1 137.93(6) . . ?
C3 Mo S1 110.35(6) . . ?
C3 Mo S1 77.65(6) 2_756 . ?
S1 Mo S1 77.72(3) 2_756 . ?
C6 S1 Mo 111.69(8) . . ?
C9 O1 C12 116.7(2) . . ?
C5 C1 C2 106.8(2) . . ?
C5 C1 Mo 73.07(14) . . ?
C2 C1 Mo 72.73(14) . . ?
C3 C2 C1 108.3(2) . . ?
C3 C2 Mo 75.38(14) . . ?
C1 C2 Mo 71.12(13) . . ?
C4 C3 C2 108.3(2) . . ?
C4 C3 Mo 72.17(13) . . ?
C2 C3 Mo 69.65(14) . . ?
C3 C4 C5 107.8(2) . . ?
C3 C4 Mo 73.70(14) . . ?
C5 C4 Mo 70.26(13) . . ?
C1 C5 C4 108.8(2) . . ?
C1 C5 Mo 71.34(14) . . ?
C4 C5 Mo 74.37(14) . . ?
C7 C6 C11 117.0(2) . . ?
C7 C6 S1 124.17(18) . . ?
C11 C6 S1 118.81(18) . . ?
C6 C7 C8 122.2(2) . . ?
C9 C8 C7 119.2(2) . . ?
O1 C9 C10 116.4(2) . . ?
O1 C9 C8 124.1(2) . . ?
C10 C9 C8 119.6(2) . . ?
C9 C10 C11 120.7(2) . . ?
C10 C11 C6 121.3(2) . . ?

loop_
_geom_bond_atom_site_label_1
_geom_bond_atom_site_label_2
_geom_bond_distance
_geom_bond_site_symmetry_2
_geom_bond_publ_flag
Mo C1 2.285(2) 2_756 ?
Mo C1 2.285(2) . ?
Mo C2 2.306(2) 2_756 ?
Mo C2 2.306(2) . ?
Mo C5 2.308(2) 2_756 ?
Mo C5 2.308(2) . ?
Mo C4 2.361(2) 2_756 ?
Mo C4 2.361(2) . ?
Mo C3 2.380(2) . ?
Mo C3 2.380(2) 2_756 ?
Mo S1 2.4775(6) 2_756 ?
Mo S1 2.4775(6) . ?
S1 C6 1.776(2) . ?
O1 C9 1.377(3) . ?
O1 C12 1.417(4) . ?
C1 C5 1.404(4) . ?
C1 C2 1.425(4) . ?
C2 C3 1.410(4) . ?
C3 C4 1.392(3) . ?
C4 C5 1.419(3) . ?
C6 C7 1.388(3) . ?
C6 C11 1.398(3) . ?
C7 C8 1.394(3) . ?
C8 C9 1.383(3) . ?
C9 C10 1.379(4) . ?
C10 C11 1.380(3) . ?
